data_7005885
loop_
_publ_author_name
'Sugai, Yuko'
'Fujii, Shoko'
'Fujimoto, Tomomi'
'Yano, Shigenobu'
'Mikata, Yuji'

_publ_section_title
;
 Asymmetric sulfur atom coordination in a copper(II) dipicolylamine
 (DPA) complex with a thioglycoside ligand.
;
_journal_issue 33
_journal_name_full 'Dalton transactions (Cambridge, England : 2003)'
_journal_page_first 3705
_journal_page_last 3709
_journal_paper_doi 10.1039/b706423c
_journal_year 2007
_chemical_formula_moiety 'C28 H35 Cl2 Cu N3 O13 S '
_chemical_formula_sum 'C28 H35 Cl2 Cu N3 O13 S'
_chemical_formula_weight 788.11
_space_group_IT_number 19
_symmetry_cell_setting orthorhombic
_symmetry_Int_Tables_number 19
_symmetry_space_group_name_Hall 'P 2ac 2ab'
_symmetry_space_group_name_H-M 'P 21 21 21'
_cell_angle_alpha 90.0000
_cell_angle_beta 90.0000
_cell_angle_gamma 90.0000
_cell_formula_units_Z 4
_cell_length_a 8.9194(2)
_cell_length_b 12.9185(5)
_cell_length_c 29.3079(11)
_cell_measurement_reflns_used 8538
_cell_measurement_temperature 173.1
_cell_measurement_theta_max 28.7
_cell_measurement_theta_min 1.4
_cell_volume 3377.0(2)
_computing_cell_refinement CrystalClear
_computing_data_collection CrystalClear
_computing_data_reduction CrystalStructure
_computing_publication_material 'CrystalStructure 3.8'
_computing_structure_refinement SHELXL
_computing_structure_solution SIR92
_diffrn_detector_area_resol_mean 7.31
_diffrn_measured_fraction_theta_full 0.998
_diffrn_measured_fraction_theta_max 0.998
_diffrn_measurement_device_type 'Rigaku Mercury'
_diffrn_measurement_method \w
_diffrn_radiation_type 'Mo K\a'
_diffrn_radiation_wavelength 0.71070
_diffrn_reflns_av_R_equivalents 0.033
_diffrn_reflns_limit_h_max 12
_diffrn_reflns_limit_h_min -12
_diffrn_reflns_limit_k_max 17
_diffrn_reflns_limit_k_min -16
_diffrn_reflns_limit_l_max 39
_diffrn_reflns_limit_l_min -31
_diffrn_reflns_number 28635
_diffrn_reflns_theta_full 28.70
_diffrn_reflns_theta_max 28.70
_exptl_absorpt_coefficient_mu 0.935
_exptl_absorpt_correction_T_max 0.945
_exptl_absorpt_correction_T_min 0.764
_exptl_absorpt_correction_type multi-scan
_exptl_absorpt_process_details 'Jacobson, R. (1998) Private communication'
_exptl_crystal_colour blue
_exptl_crystal_density_diffrn 1.550
_exptl_crystal_density_method 'not measured'
_exptl_crystal_description block
_exptl_crystal_F_000 1628.00
_exptl_crystal_size_max 0.20
_exptl_crystal_size_mid 0.14
_exptl_crystal_size_min 0.06
_refine_diff_density_max 0.57
_refine_diff_density_min -0.47
_refine_ls_abs_structure_details 'Flack, H. D. (1983), Acta Cryst. A39, 876-881. 3811 Friedel Pairs'
_refine_ls_abs_structure_Flack -0.003(11)
_refine_ls_extinction_method none
_refine_ls_goodness_of_fit_ref 1.049
_refine_ls_hydrogen_treatment refall
_refine_ls_number_parameters 434
_refine_ls_number_reflns 8685
_refine_ls_R_factor_gt 0.0372
_refine_ls_shift/su_max 0.0010
_refine_ls_structure_factor_coef Fsqd
_refine_ls_weighting_details 'w = 1/[\s^2^(Fo^2^)+(0.0484P)^2^+0.0000P] where P=(Fo^2^+2Fc^2^)/3'
_refine_ls_weighting_scheme calc
_refine_ls_wR_factor_ref 0.1041
_reflns_number_gt 6946
_reflns_number_total 8685
_reflns_threshold_expression F^2^>2.0\s(F^2^)
_cod_data_source_file b706423c.txt
_cod_data_source_block '__CusL1Cl-1'
_cod_original_cell_volume 3377.01(20)
_cod_original_formula_sum 'C28 H35 Cl2 Cu N3 O13 S '
_cod_database_code 7005885

loop_
_symmetry_equiv_pos_site_id
_symmetry_equiv_pos_as_xyz
1 +X,+Y,+Z
2 1/2+X,1/2-Y,-Z
3 -X,1/2+Y,1/2-Z
4 1/2-X,-Y,1/2+Z

loop_
_atom_site_label
_atom_site_type_symbol
_atom_site_fract_x
_atom_site_fract_y
_atom_site_fract_z
_atom_site_U_iso_or_equiv
_atom_site_adp_type
_atom_site_occupancy
_atom_site_symmetry_multiplicity
_atom_site_calc_flag
_atom_site_refinement_flags
_atom_site_disorder_assembly
_atom_site_disorder_group
Cu(1) Cu 0.60160(4) 0.61297(3) 0.799166(13) 0.02508(8) Uani 1.00 1 d . . .
Cl(1) Cl 0.70175(9) 0.45452(6) 0.79596(3) 0.03562(17) Uani 1.00 1 d . . .
Cl(2) Cl 0.52112(10) 0.60603(7) 0.67596(3) 0.03653(17) Uani 1.00 1 d . . .
S(1) S 0.75032(8) 0.66517(6) 0.88325(3) 0.02677(15) Uani 1.00 1 d . . .
O(1) O 0.6762(2) 0.44329(16) 0.92309(7) 0.0283(4) Uani 1.00 1 d . . .
O(2) O 0.7013(2) 0.42218(16) 1.01935(7) 0.0282(4) Uani 1.00 1 d . . .
O(3) O 0.5264(2) 0.56591(17) 1.06697(7) 0.0310(5) Uani 1.00 1 d . . .
O(4) O 0.6608(2) 0.70890(16) 0.96621(7) 0.0236(4) Uani 1.00 1 d . . .
O(5) O 0.5449(2) 0.87881(17) 1.00787(7) 0.0305(4) Uani 1.00 1 d . . .
O(6) O 0.9224(2) 0.40666(18) 0.92177(9) 0.0414(6) Uani 1.00 1 d . . .
O(7) O 0.4944(3) 0.3230(2) 1.02184(14) 0.0764(11) Uani 1.00 1 d . . .
O(8) O 0.6739(3) 0.6474(2) 1.11742(9) 0.0492(7) Uani 1.00 1 d . . .
O(9) O 0.7641(3) 0.9533(2) 1.02598(11) 0.0535(7) Uani 1.00 1 d . . .
O(10) O 0.4593(3) 0.6014(2) 0.72110(9) 0.0489(6) Uani 1.00 1 d . . .
O(11) O 0.6472(3) 0.5392(2) 0.67397(12) 0.0643(8) Uani 1.00 1 d . . .
O(12) O 0.4106(4) 0.5716(2) 0.64415(10) 0.0615(8) Uani 1.00 1 d . . .
O(13) O 0.5638(4) 0.7103(2) 0.66694(11) 0.0668(9) Uani 1.00 1 d . . .
N(1) N 0.5110(2) 0.75921(19) 0.80704(8) 0.0245(5) Uani 1.00 1 d . . .
N(2) N 0.4047(3) 0.57222(19) 0.82512(9) 0.0259(5) Uani 1.00 1 d . . .
N(3) N 0.7628(3) 0.6884(2) 0.76615(9) 0.0292(5) Uani 1.00 1 d . . .
C(1) C 0.6412(3) 0.6293(2) 0.93305(10) 0.0235(6) Uani 1.00 1 d . . .
C(2) C 0.7024(3) 0.5291(2) 0.95336(10) 0.0246(6) Uani 1.00 1 d . . .
C(3) C 0.6205(3) 0.5049(2) 0.99746(10) 0.0256(6) Uani 1.00 1 d . . .
C(4) C 0.6212(3) 0.5959(2) 1.02936(9) 0.0237(5) Uani 1.00 1 d . . .
C(5) C 0.5661(3) 0.6939(2) 1.00539(10) 0.0241(6) Uani 1.00 1 d . . .
C(6) C 0.5850(3) 0.7896(2) 1.03464(10) 0.0290(6) Uani 1.00 1 d . . .
C(7) C 0.6803(3) 0.7953(2) 0.87374(11) 0.0304(7) Uani 1.00 1 d . . .
C(8) C 0.5232(3) 0.8002(2) 0.85488(10) 0.0277(6) Uani 1.00 1 d . . .
C(9) C 0.3493(3) 0.7440(2) 0.79716(11) 0.0273(6) Uani 1.00 1 d . . .
C(10) C 0.2992(3) 0.6464(2) 0.82063(10) 0.0249(6) Uani 1.00 1 d . . .
C(11) C 0.1542(3) 0.6307(2) 0.83686(12) 0.0349(7) Uani 1.00 1 d . . .
C(12) C 0.1184(4) 0.5396(2) 0.85732(13) 0.0424(8) Uani 1.00 1 d . . .
C(13) C 0.2284(4) 0.4645(2) 0.86212(13) 0.0430(8) Uani 1.00 1 d . . .
C(14) C 0.3693(4) 0.4827(2) 0.84564(11) 0.0336(7) Uani 1.00 1 d . . .
C(15) C 0.5843(3) 0.8284(2) 0.77376(11) 0.0338(7) Uani 1.00 1 d . . .
C(16) C 0.7371(3) 0.7904(2) 0.76072(10) 0.0311(7) Uani 1.00 1 d . . .
C(17) C 0.8412(4) 0.8544(3) 0.73995(12) 0.0446(9) Uani 1.00 1 d . . .
C(18) C 0.9730(4) 0.8104(3) 0.72356(15) 0.0552(11) Uani 1.00 1 d . . .
C(19) C 0.9970(4) 0.7057(3) 0.72821(14) 0.0502(10) Uani 1.00 1 d . . .
C(20) C 0.8907(3) 0.6467(3) 0.74980(11) 0.0387(8) Uani 1.00 1 d . . .
C(21) C 0.7962(3) 0.3814(2) 0.91331(10) 0.0301(6) Uani 1.00 1 d . . .
C(22) C 0.7470(5) 0.2830(2) 0.89216(13) 0.0455(9) Uani 1.00 1 d . . .
C(23) C 0.6237(4) 0.3348(2) 1.03005(13) 0.0396(8) Uani 1.00 1 d . . .
C(24) C 0.7228(5) 0.2611(3) 1.05463(16) 0.0551(11) Uani 1.00 1 d . . .
C(25) C 0.5768(4) 0.5860(2) 1.10979(11) 0.0347(7) Uani 1.00 1 d . . .
C(26) C 0.4970(5) 0.5222(3) 1.14411(13) 0.0501(10) Uani 1.00 1 d . . .
C(27) C 0.6495(3) 0.9556(2) 1.00524(13) 0.0355(7) Uani 1.00 1 d . . .
C(28) C 0.5998(5) 1.0396(2) 0.97394(13) 0.0458(9) Uani 1.00 1 d . . .
H(1) H 0.5329 0.6215 0.9249 0.028 Uiso 1.00 1 c R . .
H(2) H 0.8122 0.5363 0.9594 0.030 Uiso 1.00 1 c R . .
H(3) H 0.5152 0.4830 0.9909 0.031 Uiso 1.00 1 c R . .
H(4) H 0.7255 0.6075 1.0408 0.028 Uiso 1.00 1 c R . .
H(5) H 0.4591 0.6859 0.9958 0.029 Uiso 1.00 1 c R . .
H(6) H 0.5197 0.7850 1.0619 0.035 Uiso 1.00 1 c R . .
H(7) H 0.6903 0.7954 1.0450 0.035 Uiso 1.00 1 c R . .
H(8) H 0.6830 0.8335 0.9030 0.037 Uiso 1.00 1 c R . .
H(9) H 0.7486 0.8312 0.8523 0.037 Uiso 1.00 1 c R . .
H(10) H 0.4558 0.7598 0.8750 0.033 Uiso 1.00 1 c R . .
H(11) H 0.4887 0.8731 0.8553 0.033 Uiso 1.00 1 c R . .
H(12) H 0.3332 0.7380 0.7638 0.033 Uiso 1.00 1 c R . .
H(13) H 0.2907 0.8038 0.8085 0.033 Uiso 1.00 1 c R . .
H(14) H 0.0807 0.6834 0.8336 0.042 Uiso 1.00 1 c R . .
H(15) H 0.0195 0.5275 0.8682 0.051 Uiso 1.00 1 c R . .
H(16) H 0.2059 0.4008 0.8768 0.052 Uiso 1.00 1 c R . .
H(17) H 0.4440 0.4308 0.8488 0.040 Uiso 1.00 1 c R . .
H(18) H 0.5930 0.8986 0.7871 0.041 Uiso 1.00 1 c R . .
H(19) H 0.5211 0.8334 0.7461 0.041 Uiso 1.00 1 c R . .
H(20) H 0.8231 0.9265 0.7370 0.053 Uiso 1.00 1 c R . .
H(21) H 1.0463 0.8525 0.7092 0.066 Uiso 1.00 1 c R . .
H(22) H 1.0858 0.6748 0.7166 0.060 Uiso 1.00 1 c R . .
H(23) H 0.9076 0.5746 0.7533 0.046 Uiso 1.00 1 c R . .
H(24) H 0.7288 0.2314 0.9161 0.055 Uiso 1.00 1 c R . .
H(25) H 0.8253 0.2577 0.8715 0.055 Uiso 1.00 1 c R . .
H(26) H 0.6544 0.2947 0.8749 0.055 Uiso 1.00 1 c R . .
H(27) H 0.7735 0.2163 1.0325 0.066 Uiso 1.00 1 c R . .
H(28) H 0.6625 0.2187 1.0754 0.066 Uiso 1.00 1 c R . .
H(29) H 0.7977 0.2998 1.0722 0.066 Uiso 1.00 1 c R . .
H(30) H 0.4074 0.5592 1.1546 0.060 Uiso 1.00 1 c R . .
H(31) H 0.5634 0.5090 1.1701 0.060 Uiso 1.00 1 c R . .
H(32) H 0.4672 0.4562 1.1303 0.060 Uiso 1.00 1 c R . .
H(33) H 0.6339 1.0244 0.9429 0.055 Uiso 1.00 1 c R . .
H(34) H 0.6426 1.1057 0.9840 0.055 Uiso 1.00 1 c R . .
H(35) H 0.4901 1.0441 0.9744 0.055 Uiso 1.00 1 c R . .

loop_
_atom_site_aniso_label
_atom_site_aniso_U_11
_atom_site_aniso_U_22
_atom_site_aniso_U_33
_atom_site_aniso_U_12
_atom_site_aniso_U_13
_atom_site_aniso_U_23
Cu(1) 0.02229(16) 0.02421(18) 0.02873(17) 0.00214(15) 0.00288(15) 0.00138(17)
Cl(1) 0.0343(3) 0.0308(4) 0.0418(4) 0.0121(3) -0.0010(3) -0.0026(3)
Cl(2) 0.0499(4) 0.0297(4) 0.0300(3) -0.0005(4) -0.0052(3) -0.0025(3)
S(1) 0.0236(3) 0.0337(4) 0.0230(3) 0.0005(3) 0.0009(2) 0.0014(3)
O(1) 0.0295(11) 0.0266(11) 0.0289(11) 0.0009(9) -0.0033(9) -0.0057(9)
O(2) 0.0303(11) 0.0216(10) 0.0326(11) 0.0005(8) -0.0024(9) 0.0058(9)
O(3) 0.0337(11) 0.0355(12) 0.0239(10) -0.0029(10) 0.0047(9) 0.0015(9)
O(4) 0.0267(10) 0.0229(10) 0.0211(10) -0.0016(8) 0.0037(8) -0.0014(8)
O(5) 0.0336(11) 0.0224(10) 0.0355(11) 0.0009(9) 0.0011(9) 0.0003(9)
O(6) 0.0345(13) 0.0338(13) 0.0561(15) 0.0065(10) 0.0090(11) -0.0009(11)
O(7) 0.0577(19) 0.0573(19) 0.114(2) -0.0275(16) -0.028(2) 0.0383(19)
O(8) 0.0660(18) 0.0496(16) 0.0321(13) -0.0008(14) -0.0160(13) -0.0024(12)
O(9) 0.0298(13) 0.0503(16) 0.081(2) -0.0072(12) 0.0025(14) 0.0185(15)
O(10) 0.0532(15) 0.0574(16) 0.0361(13) 0.0051(15) 0.0016(11) -0.0053(13)
O(11) 0.0538(18) 0.064(2) 0.075(2) 0.0180(15) 0.0035(16) -0.0213(17)
O(12) 0.088(2) 0.0488(16) 0.0478(16) -0.0051(16) -0.0306(17) -0.0062(13)
O(13) 0.101(2) 0.0392(16) 0.0607(19) -0.0225(17) -0.0177(18) 0.0081(14)
N(1) 0.0262(12) 0.0249(12) 0.0224(12) 0.0016(10) 0.0013(9) 0.0015(10)
N(2) 0.0260(12) 0.0271(12) 0.0247(11) 0.0019(11) 0.0029(10) 0.0046(10)
N(3) 0.0261(13) 0.0379(15) 0.0235(12) -0.0061(12) 0.0012(10) -0.0010(11)
C(1) 0.0232(13) 0.0245(15) 0.0229(13) -0.0029(11) 0.0001(10) -0.0002(11)
C(2) 0.0235(13) 0.0231(15) 0.0272(15) 0.0003(12) -0.0014(11) -0.0029(12)
C(3) 0.0252(15) 0.0244(14) 0.0272(14) 0.0006(12) -0.0016(12) 0.0019(12)
C(4) 0.0242(13) 0.0248(15) 0.0221(12) -0.0019(12) 0.0030(10) 0.0004(11)
C(5) 0.0232(14) 0.0262(15) 0.0228(14) 0.0017(11) 0.0033(10) -0.0026(12)
C(6) 0.0343(17) 0.0259(16) 0.0267(14) 0.0034(13) 0.0050(13) -0.0018(12)
C(7) 0.0381(17) 0.0268(16) 0.0264(15) -0.0075(14) -0.0018(13) 0.0029(13)
C(8) 0.0356(16) 0.0211(15) 0.0264(14) 0.0015(13) 0.0019(13) 0.0001(12)
C(9) 0.0267(13) 0.0272(15) 0.0280(14) 0.0058(11) -0.0024(12) 0.0028(13)
C(10) 0.0246(13) 0.0273(15) 0.0227(13) 0.0030(12) -0.0008(11) -0.0018(12)
C(11) 0.0277(15) 0.0374(19) 0.0396(17) 0.0026(14) 0.0069(13) 0.0004(15)
C(12) 0.0341(18) 0.045(2) 0.048(2) -0.0068(17) 0.0159(16) -0.0006(17)
C(13) 0.046(2) 0.040(2) 0.043(2) -0.0086(17) 0.0078(17) 0.0083(17)
C(14) 0.0398(19) 0.0275(17) 0.0333(17) 0.0024(14) 0.0027(14) 0.0055(13)
C(15) 0.0414(19) 0.0275(16) 0.0324(16) -0.0040(15) 0.0022(15) 0.0114(13)
C(16) 0.0334(16) 0.0379(18) 0.0219(14) -0.0106(15) -0.0024(12) 0.0017(13)
C(17) 0.050(2) 0.049(2) 0.0353(18) -0.0240(18) 0.0010(16) 0.0014(16)
C(18) 0.036(2) 0.081(3) 0.048(2) -0.029(2) 0.0070(17) -0.002(2)
C(19) 0.0290(17) 0.076(3) 0.046(2) -0.0136(19) 0.0076(16) -0.009(2)
C(20) 0.0257(14) 0.057(2) 0.0334(16) -0.0046(16) 0.0026(14) -0.0081(16)
C(21) 0.0405(17) 0.0232(15) 0.0265(14) 0.0069(15) 0.0046(12) 0.0037(13)
C(22) 0.068(2) 0.0275(18) 0.041(2) 0.0081(18) -0.0009(19) -0.0025(15)
C(23) 0.045(2) 0.0285(18) 0.046(2) -0.0052(16) -0.0033(17) 0.0099(15)
C(24) 0.061(2) 0.037(2) 0.067(2) -0.004(2) -0.008(2) 0.020(2)
C(25) 0.046(2) 0.0352(18) 0.0233(15) 0.0126(15) -0.0009(13) 0.0001(13)
C(26) 0.065(2) 0.053(2) 0.0326(18) 0.018(2) 0.0118(18) 0.0159(17)
C(27) 0.0318(17) 0.0308(17) 0.0439(19) 0.0019(14) 0.0158(15) 0.0002(15)
C(28) 0.056(2) 0.0330(18) 0.048(2) 0.0040(19) 0.015(2) 0.0087(16)

loop_
_atom_type_symbol
_atom_type_description
_atom_type_scat_dispersion_real
_atom_type_scat_dispersion_imag
_atom_type_scat_source
C C 0.003 0.002
;
International Tables for Crystallography
(1992, Vol. C, Tables 4.2.6.8 and 6.1.1.4)
;
H H 0.000 0.000
;
International Tables for Crystallography
(1992, Vol. C, Table 6.1.1.4)
;
Cl Cl 0.148 0.159
;
International Tables for Crystallography
(1992, Vol. C, Tables 4.2.6.8 and 6.1.1.4)
;
Cu Cu 0.320 1.265
;
International Tables for Crystallography
(1992, Vol. C, Tables 4.2.6.8 and 6.1.1.4)
;
O O 0.011 0.006
;
International Tables for Crystallography
(1992, Vol. C, Tables 4.2.6.8 and 6.1.1.4)
;
S S 0.125 0.123
;
International Tables for Crystallography
(1992, Vol. C, Tables 4.2.6.8 and 6.1.1.4)
;
N N 0.006 0.003
;
International Tables for Crystallography
(1992, Vol. C, Tables 4.2.6.8 and 6.1.1.4)
;

loop_
_geom_angle_atom_site_label_1
_geom_angle_atom_site_label_2
_geom_angle_atom_site_label_3
_geom_angle
_geom_angle_publ_flag
_geom_angle_site_symmetry_1
_geom_angle_site_symmetry_2
_geom_angle_site_symmetry_3
Cl(1) Cu(1) N(1) 175.98(7) yes . . .
Cl(1) Cu(1) N(2) 97.29(7) yes . . .
Cl(1) Cu(1) N(3) 98.02(8) yes . . .
N(1) Cu(1) N(2) 81.58(9) yes . . .
N(1) Cu(1) N(3) 83.64(10) yes . . .
N(2) Cu(1) N(3) 162.99(10) yes . . .
O(10) Cl(2) O(11) 108.47(18) yes . . .
O(10) Cl(2) O(12) 108.89(18) yes . . .
O(10) Cl(2) O(13) 108.28(18) yes . . .
O(11) Cl(2) O(12) 109.27(19) yes . . .
O(11) Cl(2) O(13) 110.9(2) yes . . .
O(12) Cl(2) O(13) 110.99(19) yes . . .
C(1) S(1) C(7) 100.13(14) yes . . .
C(2) O(1) C(21) 116.9(2) yes . . .
C(3) O(2) C(23) 117.6(2) yes . . .
C(4) O(3) C(25) 117.4(2) yes . . .
C(1) O(4) C(5) 112.0(2) yes . . .
C(6) O(5) C(27) 116.3(2) yes . . .
Cu(1) N(1) C(8) 113.44(17) yes . . .
Cu(1) N(1) C(9) 103.71(17) yes . . .
Cu(1) N(1) C(15) 107.84(18) yes . . .
C(8) N(1) C(9) 107.4(2) yes . . .
C(8) N(1) C(15) 111.8(2) yes . . .
C(9) N(1) C(15) 112.5(2) yes . . .
Cu(1) N(2) C(10) 113.04(19) yes . . .
Cu(1) N(2) C(14) 127.5(2) yes . . .
C(10) N(2) C(14) 119.5(2) yes . . .
Cu(1) N(3) C(16) 114.5(2) yes . . .
Cu(1) N(3) C(20) 126.0(2) yes . . .
C(16) N(3) C(20) 119.5(2) yes . . .
S(1) C(1) O(4) 107.35(18) yes . . .
S(1) C(1) C(2) 109.83(19) yes . . .
O(4) C(1) C(2) 107.6(2) yes . . .
O(1) C(2) C(1) 110.8(2) yes . . .
O(1) C(2) C(3) 106.8(2) yes . . .
C(1) C(2) C(3) 109.6(2) yes . . .
O(2) C(3) C(2) 107.0(2) yes . . .
O(2) C(3) C(4) 107.5(2) yes . . .
C(2) C(3) C(4) 111.5(2) yes . . .
O(3) C(4) C(3) 105.2(2) yes . . .
O(3) C(4) C(5) 112.7(2) yes . . .
C(3) C(4) C(5) 111.1(2) yes . . .
O(4) C(5) C(4) 106.8(2) yes . . .
O(4) C(5) C(6) 106.1(2) yes . . .
C(4) C(5) C(6) 112.3(2) yes . . .
O(5) C(6) C(5) 108.5(2) yes . . .
S(1) C(7) C(8) 114.5(2) yes . . .
N(1) C(8) C(7) 113.3(2) yes . . .
N(1) C(9) C(10) 108.1(2) yes . . .
N(2) C(10) C(9) 115.6(2) yes . . .
N(2) C(10) C(11) 120.7(2) yes . . .
C(9) C(10) C(11) 123.7(2) yes . . .
C(10) C(11) C(12) 119.7(3) yes . . .
C(11) C(12) C(13) 118.9(3) yes . . .
C(12) C(13) C(14) 119.6(3) yes . . .
N(2) C(14) C(13) 121.6(3) yes . . .
N(1) C(15) C(16) 111.9(2) yes . . .
N(3) C(16) C(15) 116.5(2) yes . . .
N(3) C(16) C(17) 121.5(3) yes . . .
C(15) C(16) C(17) 121.7(3) yes . . .
C(16) C(17) C(18) 118.3(3) yes . . .
C(17) C(18) C(19) 119.9(3) yes . . .
C(18) C(19) C(20) 119.0(3) yes . . .
N(3) C(20) C(19) 121.7(3) yes . . .
O(1) C(21) O(6) 122.2(2) yes . . .
O(1) C(21) C(22) 111.0(2) yes . . .
O(6) C(21) C(22) 126.8(3) yes . . .
O(2) C(23) O(7) 123.6(3) yes . . .
O(2) C(23) C(24) 109.9(3) yes . . .
O(7) C(23) C(24) 126.4(3) yes . . .
O(3) C(25) O(8) 122.6(3) yes . . .
O(3) C(25) C(26) 111.2(2) yes . . .
O(8) C(25) C(26) 126.2(3) yes . . .
O(5) C(27) O(9) 122.7(3) yes . . .
O(5) C(27) C(28) 111.2(2) yes . . .
O(9) C(27) C(28) 126.1(3) yes . . .
S(1) C(1) H(1) 110.6 no . . .
O(4) C(1) H(1) 110.6 no . . .
C(2) C(1) H(1) 110.7 no . . .
O(1) C(2) H(2) 109.9 no . . .
C(1) C(2) H(2) 109.9 no . . .
C(3) C(2) H(2) 109.9 no . . .
O(2) C(3) H(3) 110.2 no . . .
C(2) C(3) H(3) 110.2 no . . .
C(4) C(3) H(3) 110.2 no . . .
O(3) C(4) H(4) 109.2 no . . .
C(3) C(4) H(4) 109.2 no . . .
C(5) C(4) H(4) 109.2 no . . .
O(4) C(5) H(5) 110.5 no . . .
C(4) C(5) H(5) 110.5 no . . .
C(6) C(5) H(5) 110.5 no . . .
O(5) C(6) H(6) 110.0 no . . .
O(5) C(6) H(7) 110.0 no . . .
C(5) C(6) H(6) 110.0 no . . .
C(5) C(6) H(7) 110.0 no . . .
H(6) C(6) H(7) 108.4 no . . .
S(1) C(7) H(8) 108.6 no . . .
S(1) C(7) H(9) 108.6 no . . .
C(8) C(7) H(8) 108.6 no . . .
C(8) C(7) H(9) 108.6 no . . .
H(8) C(7) H(9) 107.6 no . . .
N(1) C(8) H(10) 108.9 no . . .
N(1) C(8) H(11) 108.9 no . . .
C(7) C(8) H(10) 108.9 no . . .
C(7) C(8) H(11) 108.9 no . . .
H(10) C(8) H(11) 107.7 no . . .
N(1) C(9) H(12) 110.1 no . . .
N(1) C(9) H(13) 110.1 no . . .
C(10) C(9) H(12) 110.1 no . . .
C(10) C(9) H(13) 110.1 no . . .
H(12) C(9) H(13) 108.4 no . . .
C(10) C(11) H(14) 120.2 no . . .
C(12) C(11) H(14) 120.2 no . . .
C(11) C(12) H(15) 120.5 no . . .
C(13) C(12) H(15) 120.5 no . . .
C(12) C(13) H(16) 120.2 no . . .
C(14) C(13) H(16) 120.2 no . . .
N(2) C(14) H(17) 119.2 no . . .
C(13) C(14) H(17) 119.2 no . . .
N(1) C(15) H(18) 109.2 no . . .
N(1) C(15) H(19) 109.2 no . . .
C(16) C(15) H(18) 109.2 no . . .
C(16) C(15) H(19) 109.2 no . . .
H(18) C(15) H(19) 107.9 no . . .
C(16) C(17) H(20) 120.8 no . . .
C(18) C(17) H(20) 120.9 no . . .
C(17) C(18) H(21) 120.0 no . . .
C(19) C(18) H(21) 120.0 no . . .
C(18) C(19) H(22) 120.5 no . . .
C(20) C(19) H(22) 120.5 no . . .
N(3) C(20) H(23) 119.1 no . . .
C(19) C(20) H(23) 119.1 no . . .
C(21) C(22) H(24) 109.5 no . . .
C(21) C(22) H(25) 109.5 no . . .
C(21) C(22) H(26) 109.5 no . . .
H(24) C(22) H(25) 109.5 no . . .
H(24) C(22) H(26) 109.5 no . . .
H(25) C(22) H(26) 109.5 no . . .
C(23) C(24) H(27) 109.5 no . . .
C(23) C(24) H(28) 109.5 no . . .
C(23) C(24) H(29) 109.5 no . . .
H(27) C(24) H(28) 109.5 no . . .
H(27) C(24) H(29) 109.5 no . . .
H(28) C(24) H(29) 109.5 no . . .
C(25) C(26) H(30) 109.5 no . . .
C(25) C(26) H(31) 109.5 no . . .
C(25) C(26) H(32) 109.5 no . . .
H(30) C(26) H(31) 109.5 no . . .
H(30) C(26) H(32) 109.5 no . . .
H(31) C(26) H(32) 109.5 no . . .
C(27) C(28) H(33) 109.5 no . . .
C(27) C(28) H(34) 109.5 no . . .
C(27) C(28) H(35) 109.5 no . . .
H(33) C(28) H(34) 109.5 no . . .
H(33) C(28) H(35) 109.5 no . . .
H(34) C(28) H(35) 109.5 no . . .

loop_
_geom_bond_atom_site_label_1
_geom_bond_atom_site_label_2
_geom_bond_distance
_geom_bond_publ_flag
_geom_bond_site_symmetry_1
_geom_bond_site_symmetry_2
Cu(1) Cl(1) 2.2353(8) yes . .
Cu(1) N(1) 2.068(2) yes . .
Cu(1) N(2) 1.985(2) yes . .
Cu(1) N(3) 1.988(2) yes . .
Cl(2) O(10) 1.435(2) yes . .
Cl(2) O(11) 1.419(3) yes . .
Cl(2) O(12) 1.428(3) yes . .
Cl(2) O(13) 1.424(2) yes . .
S(1) C(1) 1.814(3) yes . .
S(1) C(7) 1.815(3) yes . .
O(1) C(2) 1.439(3) yes . .
O(1) C(21) 1.367(3) yes . .
O(2) C(3) 1.440(3) yes . .
O(2) C(23) 1.361(4) yes . .
O(3) C(4) 1.442(3) yes . .
O(3) C(25) 1.358(3) yes . .
O(4) C(1) 1.426(3) yes . .
O(4) C(5) 1.439(3) yes . .
O(5) C(6) 1.439(3) yes . .
O(5) C(27) 1.363(4) yes . .
O(6) C(21) 1.197(4) yes . .
O(7) C(23) 1.187(5) yes . .
O(8) C(25) 1.195(4) yes . .
O(9) C(27) 1.190(4) yes . .
N(1) C(8) 1.503(3) yes . .
N(1) C(9) 1.484(3) yes . .
N(1) C(15) 1.476(4) yes . .
N(2) C(10) 1.349(3) yes . .
N(2) C(14) 1.341(4) yes . .
N(3) C(16) 1.346(4) yes . .
N(3) C(20) 1.350(4) yes . .
C(1) C(2) 1.525(4) yes . .
C(2) C(3) 1.517(4) yes . .
C(3) C(4) 1.502(4) yes . .
C(4) C(5) 1.529(4) yes . .
C(5) C(6) 1.514(4) yes . .
C(7) C(8) 1.508(4) yes . .
C(9) C(10) 1.504(4) yes . .
C(10) C(11) 1.393(4) yes . .
C(11) C(12) 1.359(5) yes . .
C(12) C(13) 1.387(5) yes . .
C(13) C(14) 1.367(5) yes . .
C(15) C(16) 1.498(4) yes . .
C(16) C(17) 1.385(5) yes . .
C(17) C(18) 1.391(5) yes . .
C(18) C(19) 1.375(6) yes . .
C(19) C(20) 1.371(5) yes . .
C(21) C(22) 1.481(4) yes . .
C(23) C(24) 1.485(5) yes . .
C(25) C(26) 1.483(5) yes . .
C(27) C(28) 1.489(5) yes . .
C(1) H(1) 1.000 no . .
C(2) H(2) 1.000 no . .
C(3) H(3) 1.000 no . .
C(4) H(4) 1.000 no . .
C(5) H(5) 1.000 no . .
C(6) H(6) 0.990 no . .
C(6) H(7) 0.990 no . .
C(7) H(8) 0.990 no . .
C(7) H(9) 0.990 no . .
C(8) H(10) 0.990 no . .
C(8) H(11) 0.990 no . .
C(9) H(12) 0.990 no . .
C(9) H(13) 0.990 no . .
C(11) H(14) 0.950 no . .
C(12) H(15) 0.950 no . .
C(13) H(16) 0.950 no . .
C(14) H(17) 0.950 no . .
C(15) H(18) 0.990 no . .
C(15) H(19) 0.990 no . .
C(17) H(20) 0.950 no . .
C(18) H(21) 0.950 no . .
C(19) H(22) 0.950 no . .
C(20) H(23) 0.950 no . .
C(22) H(24) 0.980 no . .
C(22) H(25) 0.980 no . .
C(22) H(26) 0.980 no . .
C(24) H(27) 0.980 no . .
C(24) H(28) 0.980 no . .
C(24) H(29) 0.980 no . .
C(26) H(30) 0.980 no . .
C(26) H(31) 0.980 no . .
C(26) H(32) 0.980 no . .
C(28) H(33) 0.980 no . .
C(28) H(34) 0.980 no . .
C(28) H(35) 0.980 no . .

loop_
_geom_contact_atom_site_label_1
_geom_contact_atom_site_label_2
_geom_contact_distance
_geom_contact_publ_flag
_geom_contact_site_symmetry_1
_geom_contact_site_symmetry_2
Cu(1) O(10) 2.621(2) ? . .
Cl(1) C(18) 3.495(4) ? . 3_746
Cl(2) N(3) 3.573(2) ? . .
O(2) C(28) 3.594(5) ? . 2_567
O(3) O(9) 3.600(3) ? . 2_467
O(5) C(2) 3.470(3) ? . 2_467
O(6) O(7) 3.457(4) ? . 2_557
O(6) C(12) 3.094(4) ? . 1_655
O(6) C(13) 3.326(4) ? . 1_655
O(6) C(24) 3.515(5) ? . 2_557
O(6) C(27) 3.442(4) ? . 2_567
O(6) C(28) 3.511(4) ? . 2_567
O(7) O(6) 3.457(4) ? . 2_457
O(7) C(24) 3.475(5) ? . 2_457
O(8) O(11) 3.332(4) ? . 4_665
O(8) C(8) 3.290(4) ? . 2_567
O(8) C(9) 3.269(4) ? . 2_567
O(8) C(10) 3.413(4) ? . 2_567
O(8) C(11) 3.170(4) ? . 2_567
O(9) O(3) 3.600(3) ? . 2_567
O(9) C(3) 3.297(4) ? . 2_567
O(9) C(5) 3.423(4) ? . 2_567
O(9) C(13) 3.462(4) ? . 2_567
O(10) Cu(1) 2.621(2) ? . .
O(10) N(1) 3.273(3) ? . .
O(10) N(2) 3.110(3) ? . .
O(10) N(3) 3.215(3) ? . .
O(10) C(9) 3.054(4) ? . .
O(10) C(10) 3.300(3) ? . .
O(10) C(15) 3.497(4) ? . .
O(10) C(15) 3.551(4) ? . 3_646
O(11) O(8) 3.332(4) ? . 4_664
O(11) N(3) 3.475(4) ? . .
O(11) C(8) 3.543(4) ? . 3_646
O(11) C(20) 3.404(4) ? . .
O(11) C(25) 3.494(4) ? . 4_664
O(11) C(26) 3.386(5) ? . 4_664
O(12) C(8) 3.554(4) ? . 3_646
O(12) C(22) 3.251(4) ? . 3_656
O(12) C(28) 3.487(4) ? . 3_646
O(13) N(3) 3.418(4) ? . .
O(13) C(14) 3.589(4) ? . 3_656
O(13) C(15) 3.488(4) ? . .
O(13) C(16) 3.319(4) ? . .
O(13) C(22) 3.401(5) ? . 3_656
N(1) O(10) 3.273(3) ? . .
N(2) O(10) 3.110(3) ? . .
N(3) Cl(2) 3.573(2) ? . .
N(3) O(10) 3.215(3) ? . .
N(3) O(11) 3.475(4) ? . .
N(3) O(13) 3.418(4) ? . .
C(2) O(5) 3.470(3) ? . 2_567
C(3) O(9) 3.297(4) ? . 2_467
C(5) O(9) 3.423(4) ? . 2_467
C(8) O(8) 3.290(4) ? . 2_467
C(8) O(11) 3.543(4) ? . 3_656
C(8) O(12) 3.554(4) ? . 3_656
C(9) O(8) 3.269(4) ? . 2_467
C(9) O(10) 3.054(4) ? . .
C(10) O(8) 3.413(4) ? . 2_467
C(10) O(10) 3.300(3) ? . .
C(11) O(8) 3.170(4) ? . 2_467
C(11) C(20) 3.475(4) ? . 1_455
C(12) O(6) 3.094(4) ? . 1_455
C(13) O(6) 3.326(4) ? . 1_455
C(13) O(9) 3.462(4) ? . 2_467
C(13) C(17) 3.370(5) ? . 3_646
C(14) O(13) 3.589(4) ? . 3_646
C(14) C(17) 3.545(5) ? . 3_646
C(15) O(10) 3.497(4) ? . .
C(15) O(10) 3.551(4) ? . 3_656
C(15) O(13) 3.488(4) ? . .
C(16) O(13) 3.319(4) ? . .
C(17) C(13) 3.370(5) ? . 3_656
C(17) C(14) 3.545(5) ? . 3_656
C(18) Cl(1) 3.495(4) ? . 3_756
C(20) O(11) 3.404(4) ? . .
C(20) C(11) 3.475(4) ? . 1_655
C(22) O(12) 3.251(4) ? . 3_646
C(22) O(13) 3.401(5) ? . 3_646
C(24) O(6) 3.515(5) ? . 2_457
C(24) O(7) 3.475(5) ? . 2_557
C(25) O(11) 3.494(4) ? . 4_665
C(26) O(11) 3.386(5) ? . 4_665
C(27) O(6) 3.442(4) ? . 2_467
C(28) O(2) 3.594(5) ? . 2_467
C(28) O(6) 3.511(4) ? . 2_467
C(28) O(12) 3.487(4) ? . 3_656
Cl(1) H(12) 3.315 ? . 3_646
Cl(1) H(19) 2.814 ? . 3_646
Cl(1) H(21) 2.609 ? . 3_746
Cl(2) H(11) 3.147 ? . 3_646
Cl(2) H(12) 3.514 ? . .
Cl(2) H(18) 3.064 ? . 3_646
Cl(2) H(19) 3.584 ? . .
Cl(2) H(26) 3.258 ? . 3_656
S(1) H(6) 2.962 ? . 2_567
S(1) H(14) 3.294 ? . 1_655
S(1) H(15) 3.020 ? . 1_655
O(2) H(35) 2.619 ? . 2_567
O(3) H(8) 3.442 ? . 2_467
O(4) H(5) 3.189 ? . 2_567
O(4) H(6) 3.307 ? . 2_567
O(5) H(2) 2.536 ? . 2_467
O(5) H(4) 3.191 ? . 2_467
O(6) H(15) 2.378 ? . 1_655
O(6) H(16) 2.853 ? . 1_655
O(6) H(28) 2.686 ? . 2_557
O(6) H(34) 3.393 ? . 2_567
O(6) H(35) 3.168 ? . 2_567
O(7) H(24) 3.070 ? . 2_457
O(7) H(27) 2.584 ? . 2_457
O(7) H(34) 3.296 ? . 1_545
O(7) H(34) 3.275 ? . 2_467
O(8) H(10) 2.795 ? . 2_567
O(8) H(11) 2.932 ? . 2_567
O(8) H(13) 2.489 ? . 2_567
O(8) H(14) 2.744 ? . 2_567
O(9) H(1) 2.958 ? . 2_567
O(9) H(3) 2.437 ? . 2_567
O(9) H(5) 2.582 ? . 2_567
O(9) H(16) 3.456 ? . 2_567
O(9) H(27) 3.403 ? . 1_565
O(10) H(12) 2.440 ? . .
O(10) H(18) 2.671 ? . 3_646
O(10) H(19) 3.135 ? . .
O(10) H(19) 3.597 ? . 3_646
O(10) H(20) 3.599 ? . 3_646
O(10) H(22) 3.466 ? . 1_455
O(11) H(11) 2.609 ? . 3_646
O(11) H(13) 3.133 ? . 3_646
O(11) H(18) 3.032 ? . 3_646
O(11) H(23) 3.319 ? . .
O(11) H(31) 2.658 ? . 4_664
O(12) H(8) 3.474 ? . 3_646
O(12) H(9) 3.416 ? . 3_646
O(12) H(11) 2.717 ? . 3_646
O(12) H(18) 3.010 ? . 3_646
O(12) H(24) 2.988 ? . 3_656
O(12) H(25) 3.229 ? . 3_656
O(12) H(26) 2.993 ? . 3_656
O(12) H(30) 3.316 ? . 4_564
O(12) H(32) 3.414 ? . 4_564
O(12) H(33) 2.652 ? . 3_646
O(13) H(12) 3.525 ? . .
O(13) H(16) 3.452 ? . 3_656
O(13) H(17) 2.887 ? . 3_656
O(13) H(19) 2.838 ? . .
O(13) H(24) 3.578 ? . 3_656
O(13) H(26) 2.546 ? . 3_656
O(13) H(29) 3.043 ? . 4_664
N(2) H(20) 3.314 ? . 3_646
N(3) H(14) 3.458 ? . 1_655
C(1) H(6) 3.556 ? . 2_567
C(2) H(35) 3.460 ? . 2_567
C(3) H(35) 3.457 ? . 2_567
C(6) H(2) 3.318 ? . 2_467
C(6) H(5) 3.469 ? . 2_567
C(7) H(30) 2.886 ? . 2_567
C(9) H(22) 3.448 ? . 1_455
C(10) H(20) 3.479 ? . 3_646
C(11) H(6) 3.382 ? . 2_467
C(11) H(20) 3.417 ? . 3_646
C(11) H(23) 3.369 ? . 1_455
C(12) H(6) 3.394 ? . 2_467
C(12) H(20) 3.169 ? . 3_646
C(12) H(21) 3.434 ? . 3_646
C(13) H(20) 2.981 ? . 3_646
C(13) H(21) 3.530 ? . 3_646
C(13) H(28) 3.049 ? . 2_457
C(14) H(19) 3.450 ? . 3_646
C(14) H(20) 3.055 ? . 3_646
C(16) H(30) 3.500 ? . 2_567
C(17) H(16) 3.498 ? . 3_656
C(17) H(30) 3.339 ? . 2_567
C(18) H(12) 3.548 ? . 1_655
C(18) H(16) 3.544 ? . 3_656
C(18) H(25) 3.385 ? . 3_756
C(19) H(12) 3.203 ? . 1_655
C(19) H(14) 3.192 ? . 1_655
C(19) H(25) 3.392 ? . 3_756
C(19) H(31) 3.300 ? . 4_664
C(19) H(32) 3.565 ? . 4_664
C(20) H(14) 3.022 ? . 1_655
C(20) H(31) 3.110 ? . 4_664
C(21) H(15) 3.046 ? . 1_655
C(21) H(28) 3.529 ? . 2_557
C(23) H(34) 3.258 ? . 1_545
C(24) H(16) 2.905 ? . 2_557
C(24) H(34) 2.972 ? . 1_545
C(24) H(35) 3.569 ? . 2_567
C(25) H(9) 3.309 ? . 2_467
C(25) H(13) 3.377 ? . 2_567
C(25) H(14) 3.410 ? . 2_567
C(26) H(9) 2.916 ? . 2_467
C(26) H(22) 3.398 ? . 4_665
C(26) H(23) 3.541 ? . 4_665
C(27) H(2) 3.184 ? . 2_467
C(27) H(3) 3.359 ? . 2_567
C(27) H(5) 3.311 ? . 2_567
C(28) H(2) 3.370 ? . 2_467
C(28) H(24) 3.216 ? . 1_565
C(28) H(27) 3.249 ? . 1_565
H(1) O(9) 2.958 ? . 2_467
H(1) H(7) 3.357 ? . 2_467
H(2) O(5) 2.536 ? . 2_567
H(2) C(6) 3.318 ? . 2_567
H(2) C(27) 3.184 ? . 2_567
H(2) C(28) 3.370 ? . 2_567
H(2) H(6) 3.024 ? . 2_567
H(2) H(15) 3.253 ? . 1_655
H(2) H(35) 2.715 ? . 2_567
H(3) O(9) 2.437 ? . 2_467
H(3) C(27) 3.359 ? . 2_467
H(3) H(27) 3.426 ? . 2_457
H(3) H(34) 3.591 ? . 2_467
H(4) O(5) 3.191 ? . 2_567
H(4) H(5) 3.552 ? . 2_567
H(4) H(35) 3.099 ? . 2_567
H(5) O(4) 3.189 ? . 2_467
H(5) O(9) 2.582 ? . 2_467
H(5) C(6) 3.469 ? . 2_467
H(5) C(27) 3.311 ? . 2_467
H(5) H(4) 3.552 ? . 2_467
H(5) H(7) 2.690 ? . 2_467
H(6) S(1) 2.962 ? . 2_467
H(6) O(4) 3.307 ? . 2_467
H(6) C(1) 3.556 ? . 2_467
H(6) C(11) 3.382 ? . 2_567
H(6) C(12) 3.394 ? . 2_567
H(6) H(2) 3.024 ? . 2_467
H(6) H(8) 3.523 ? . 2_467
H(6) H(14) 3.137 ? . 2_567
H(6) H(15) 3.174 ? . 2_567
H(7) H(1) 3.357 ? . 2_567
H(7) H(5) 2.690 ? . 2_567
H(7) H(10) 3.409 ? . 2_567
H(8) O(3) 3.442 ? . 2_567
H(8) O(12) 3.474 ? . 3_656
H(8) H(6) 3.523 ? . 2_567
H(8) H(30) 2.963 ? . 2_567
H(9) O(12) 3.416 ? . 3_656
H(9) C(25) 3.309 ? . 2_567
H(9) C(26) 2.916 ? . 2_567
H(9) H(14) 3.566 ? . 1_655
H(9) H(30) 2.014 ? . 2_567
H(9) H(31) 3.546 ? . 2_567
H(9) H(32) 3.407 ? . 2_567
H(10) O(8) 2.795 ? . 2_467
H(10) H(7) 3.409 ? . 2_467
H(11) Cl(2) 3.147 ? . 3_656
H(11) O(8) 2.932 ? . 2_467
H(11) O(11) 2.609 ? . 3_656
H(11) O(12) 2.717 ? . 3_656
H(12) Cl(1) 3.315 ? . 3_656
H(12) Cl(2) 3.514 ? . .
H(12) O(10) 2.440 ? . .
H(12) O(13) 3.525 ? . .
H(12) C(18) 3.548 ? . 1_455
H(12) C(19) 3.203 ? . 1_455
H(12) H(21) 3.362 ? . 1_455
H(12) H(22) 2.729 ? . 1_455
H(13) O(8) 2.489 ? . 2_467
H(13) O(11) 3.133 ? . 3_656
H(13) C(25) 3.377 ? . 2_467
H(13) H(31) 3.218 ? . 2_467
H(14) S(1) 3.294 ? . 1_455
H(14) O(8) 2.744 ? . 2_467
H(14) N(3) 3.458 ? . 1_455
H(14) C(19) 3.192 ? . 1_455
H(14) C(20) 3.022 ? . 1_455
H(14) C(25) 3.410 ? . 2_467
H(14) H(6) 3.137 ? . 2_467
H(14) H(9) 3.566 ? . 1_455
H(14) H(22) 3.431 ? . 1_455
H(14) H(23) 3.146 ? . 1_455
H(15) S(1) 3.020 ? . 1_455
H(15) O(6) 2.378 ? . 1_455
H(15) C(21) 3.046 ? . 1_455
H(15) H(2) 3.253 ? . 1_455
H(15) H(6) 3.174 ? . 2_467
H(15) H(21) 3.254 ? . 3_646
H(15) H(23) 3.562 ? . 1_455
H(16) O(6) 2.853 ? . 1_455
H(16) O(9) 3.456 ? . 2_467
H(16) O(13) 3.452 ? . 3_646
H(16) C(17) 3.498 ? . 3_646
H(16) C(18) 3.544 ? . 3_646
H(16) C(24) 2.905 ? . 2_457
H(16) H(20) 3.360 ? . 3_646
H(16) H(21) 3.434 ? . 3_646
H(16) H(27) 3.117 ? . 2_457
H(16) H(28) 2.120 ? . 2_457
H(16) H(29) 3.102 ? . 2_457
H(17) O(13) 2.887 ? . 3_646
H(17) H(19) 3.068 ? . 3_646
H(17) H(20) 3.464 ? . 3_646
H(18) Cl(2) 3.064 ? . 3_656
H(18) O(10) 2.671 ? . 3_656
H(18) O(11) 3.032 ? . 3_656
H(18) O(12) 3.010 ? . 3_656
H(18) H(30) 3.330 ? . 2_567
H(19) Cl(1) 2.814 ? . 3_656
H(19) Cl(2) 3.584 ? . .
H(19) O(10) 3.135 ? . .
H(19) O(10) 3.597 ? . 3_656
H(19) O(13) 2.838 ? . .
H(19) C(14) 3.450 ? . 3_656
H(19) H(17) 3.068 ? . 3_656
H(20) O(10) 3.599 ? . 3_656
H(20) N(2) 3.314 ? . 3_656
H(20) C(10) 3.479 ? . 3_656
H(20) C(11) 3.417 ? . 3_656
H(20) C(12) 3.169 ? . 3_656
H(20) C(13) 2.981 ? . 3_656
H(20) C(14) 3.055 ? . 3_656
H(20) H(16) 3.360 ? . 3_656
H(20) H(17) 3.464 ? . 3_656
H(20) H(22) 3.577 ? . 3_756
H(20) H(23) 3.083 ? . 3_756
H(20) H(30) 3.271 ? . 2_567
H(20) H(31) 3.564 ? . 2_567
H(21) Cl(1) 2.609 ? . 3_756
H(21) C(12) 3.434 ? . 3_656
H(21) C(13) 3.530 ? . 3_656
H(21) H(12) 3.362 ? . 1_655
H(21) H(15) 3.254 ? . 3_656
H(21) H(16) 3.434 ? . 3_656
H(21) H(23) 3.099 ? . 3_756
H(21) H(25) 2.898 ? . 3_756
H(22) O(10) 3.466 ? . 1_655
H(22) C(9) 3.448 ? . 1_655
H(22) C(26) 3.398 ? . 4_664
H(22) H(12) 2.729 ? . 1_655
H(22) H(14) 3.431 ? . 1_655
H(22) H(20) 3.577 ? . 3_746
H(22) H(25) 2.907 ? . 3_756
H(22) H(30) 3.529 ? . 4_664
H(22) H(31) 3.045 ? . 4_664
H(22) H(32) 3.081 ? . 4_664
H(23) O(11) 3.319 ? . .
H(23) C(11) 3.369 ? . 1_655
H(23) C(26) 3.541 ? . 4_664
H(23) H(14) 3.146 ? . 1_655
H(23) H(15) 3.562 ? . 1_655
H(23) H(20) 3.083 ? . 3_746
H(23) H(21) 3.099 ? . 3_746
H(23) H(31) 2.681 ? . 4_664
H(24) O(7) 3.070 ? . 2_557
H(24) O(12) 2.988 ? . 3_646
H(24) O(13) 3.578 ? . 3_646
H(24) C(28) 3.216 ? . 1_545
H(24) H(32) 3.499 ? . 2_557
H(24) H(33) 2.914 ? . 1_545
H(24) H(34) 2.683 ? . 1_545
H(25) O(12) 3.229 ? . 3_646
H(25) C(18) 3.385 ? . 3_746
H(25) C(19) 3.392 ? . 3_746
H(25) H(21) 2.898 ? . 3_746
H(25) H(22) 2.907 ? . 3_746
H(25) H(28) 3.399 ? . 2_557
H(25) H(32) 3.040 ? . 2_557
H(26) Cl(2) 3.258 ? . 3_646
H(26) O(12) 2.993 ? . 3_646
H(26) O(13) 2.546 ? . 3_646
H(27) O(7) 2.584 ? . 2_557
H(27) O(9) 3.403 ? . 1_545
H(27) C(28) 3.249 ? . 1_545
H(27) H(3) 3.426 ? . 2_557
H(27) H(16) 3.117 ? . 2_557
H(27) H(34) 2.330 ? . 1_545
H(28) O(6) 2.686 ? . 2_457
H(28) C(13) 3.049 ? . 2_557
H(28) C(21) 3.529 ? . 2_457
H(28) H(16) 2.120 ? . 2_557
H(28) H(25) 3.399 ? . 2_457
H(28) H(34) 3.057 ? . 1_545
H(29) O(13) 3.043 ? . 4_665
H(29) H(16) 3.102 ? . 2_557
H(29) H(35) 2.978 ? . 2_567
H(30) O(12) 3.316 ? . 4_565
H(30) C(7) 2.886 ? . 2_467
H(30) C(16) 3.500 ? . 2_467
H(30) C(17) 3.339 ? . 2_467
H(30) H(8) 2.963 ? . 2_467
H(30) H(9) 2.014 ? . 2_467
H(30) H(18) 3.330 ? . 2_467
H(30) H(20) 3.271 ? . 2_467
H(30) H(22) 3.529 ? . 4_665
H(31) O(11) 2.658 ? . 4_665
H(31) C(19) 3.300 ? . 4_665
H(31) C(20) 3.110 ? . 4_665
H(31) H(9) 3.546 ? . 2_467
H(31) H(13) 3.218 ? . 2_567
H(31) H(20) 3.564 ? . 2_467
H(31) H(22) 3.045 ? . 4_665
H(31) H(23) 2.681 ? . 4_665
H(32) O(12) 3.414 ? . 4_565
H(32) C(19) 3.565 ? . 4_665
H(32) H(9) 3.407 ? . 2_467
H(32) H(22) 3.081 ? . 4_665
H(32) H(24) 3.499 ? . 2_457
H(32) H(25) 3.040 ? . 2_457
H(33) O(12) 2.652 ? . 3_656
H(33) H(24) 2.914 ? . 1_565
H(34) O(6) 3.393 ? . 2_467
H(34) O(7) 3.296 ? . 1_565
H(34) O(7) 3.275 ? . 2_567
H(34) C(23) 3.258 ? . 1_565
H(34) C(24) 2.972 ? . 1_565
H(34) H(3) 3.591 ? . 2_567
H(34) H(24) 2.683 ? . 1_565
H(34) H(27) 2.330 ? . 1_565
H(34) H(28) 3.057 ? . 1_565
H(35) O(2) 2.619 ? . 2_467
H(35) O(6) 3.168 ? . 2_467
H(35) C(2) 3.460 ? . 2_467
H(35) C(3) 3.457 ? . 2_467
H(35) C(24) 3.569 ? . 2_467
H(35) H(2) 2.715 ? . 2_467
H(35) H(4) 3.099 ? . 2_467
H(35) H(29) 2.978 ? . 2_467
Cu(1) S(1) 2.8788(9) ? . .

loop_
_geom_torsion_atom_site_label_1
_geom_torsion_atom_site_label_2
_geom_torsion_atom_site_label_3
_geom_torsion_atom_site_label_4
_geom_torsion
_geom_torsion_publ_flag
_geom_torsion_site_symmetry_1
_geom_torsion_site_symmetry_2
_geom_torsion_site_symmetry_3
_geom_torsion_site_symmetry_4
Cl(1) Cu(1) N(1) C(8) 7.1(11) ? . . . .
Cl(1) Cu(1) N(1) C(9) -109.1(10) ? . . . .
Cl(1) Cu(1) N(1) C(15) 131.5(9) ? . . . .
Cl(1) Cu(1) N(2) C(10) -163.48(19) ? . . . .
Cl(1) Cu(1) N(2) C(14) 16.7(2) ? . . . .
Cl(1) Cu(1) N(3) C(16) 178.7(2) ? . . . .
Cl(1) Cu(1) N(3) C(20) -1.7(2) ? . . . .
N(1) Cu(1) N(2) C(10) 20.4(2) ? . . . .
N(1) Cu(1) N(2) C(14) -159.4(2) ? . . . .
N(2) Cu(1) N(1) C(8) 81.0(2) ? . . . .
N(2) Cu(1) N(1) C(9) -35.18(18) ? . . . .
N(2) Cu(1) N(1) C(15) -154.6(2) ? . . . .
N(1) Cu(1) N(3) C(16) -5.0(2) ? . . . .
N(1) Cu(1) N(3) C(20) 174.6(2) ? . . . .
N(3) Cu(1) N(1) C(8) -107.4(2) ? . . . .
N(3) Cu(1) N(1) C(9) 136.38(18) ? . . . .
N(3) Cu(1) N(1) C(15) 16.94(19) ? . . . .
N(2) Cu(1) N(3) C(16) 24.8(5) ? . . . .
N(2) Cu(1) N(3) C(20) -155.7(3) ? . . . .
N(3) Cu(1) N(2) C(10) -9.5(4) ? . . . .
N(3) Cu(1) N(2) C(14) 170.7(3) ? . . . .
C(1) S(1) C(7) C(8) -72.7(2) ? . . . .
C(7) S(1) C(1) O(4) -52.3(2) ? . . . .
C(7) S(1) C(1) C(2) -169.0(2) ? . . . .
C(2) O(1) C(21) O(6) -14.1(4) ? . . . .
C(2) O(1) C(21) C(22) 165.4(2) ? . . . .
C(21) O(1) C(2) C(1) 129.8(2) ? . . . .
C(21) O(1) C(2) C(3) -110.9(2) ? . . . .
C(3) O(2) C(23) O(7) 0.9(5) ? . . . .
C(3) O(2) C(23) C(24) -176.8(2) ? . . . .
C(23) O(2) C(3) C(2) -124.3(2) ? . . . .
C(23) O(2) C(3) C(4) 115.8(2) ? . . . .
C(4) O(3) C(25) O(8) 18.6(4) ? . . . .
C(4) O(3) C(25) C(26) -161.1(2) ? . . . .
C(25) O(3) C(4) C(3) 134.9(2) ? . . . .
C(25) O(3) C(4) C(5) -103.8(2) ? . . . .
C(1) O(4) C(5) C(4) 66.5(2) ? . . . .
C(1) O(4) C(5) C(6) -173.5(2) ? . . . .
C(5) O(4) C(1) S(1) 173.73(18) ? . . . .
C(5) O(4) C(1) C(2) -68.1(2) ? . . . .
C(6) O(5) C(27) O(9) -4.6(4) ? . . . .
C(6) O(5) C(27) C(28) 175.7(2) ? . . . .
C(27) O(5) C(6) C(5) -125.8(2) ? . . . .
Cu(1) N(1) C(8) C(7) 52.1(2) ? . . . .
Cu(1) N(1) C(9) C(10) 43.3(2) ? . . . .
Cu(1) N(1) C(15) C(16) -25.4(2) ? . . . .
C(8) N(1) C(9) C(10) -77.1(2) ? . . . .
C(9) N(1) C(8) C(7) 166.1(2) ? . . . .
C(8) N(1) C(15) C(16) 100.0(2) ? . . . .
C(15) N(1) C(8) C(7) -70.1(3) ? . . . .
C(9) N(1) C(15) C(16) -139.1(2) ? . . . .
C(15) N(1) C(9) C(10) 159.5(2) ? . . . .
Cu(1) N(2) C(10) C(9) 0.2(3) ? . . . .
Cu(1) N(2) C(10) C(11) 179.8(2) ? . . . .
Cu(1) N(2) C(14) C(13) 180.0(2) ? . . . .
C(10) N(2) C(14) C(13) 0.2(4) ? . . . .
C(14) N(2) C(10) C(9) -180.0(2) ? . . . .
C(14) N(2) C(10) C(11) -0.3(4) ? . . . .
Cu(1) N(3) C(16) C(15) -8.7(3) ? . . . .
Cu(1) N(3) C(16) C(17) 177.5(2) ? . . . .
Cu(1) N(3) C(20) C(19) -178.6(2) ? . . . .
C(16) N(3) C(20) C(19) 0.9(4) ? . . . .
C(20) N(3) C(16) C(15) 171.7(2) ? . . . .
C(20) N(3) C(16) C(17) -2.0(4) ? . . . .
S(1) C(1) C(2) O(1) -67.8(2) ? . . . .
S(1) C(1) C(2) C(3) 174.6(2) ? . . . .
O(4) C(1) C(2) O(1) 175.6(2) ? . . . .
O(4) C(1) C(2) C(3) 58.1(2) ? . . . .
O(1) C(2) C(3) O(2) 70.9(2) ? . . . .
O(1) C(2) C(3) C(4) -171.8(2) ? . . . .
C(1) C(2) C(3) O(2) -169.1(2) ? . . . .
C(1) C(2) C(3) C(4) -51.7(3) ? . . . .
O(2) C(3) C(4) O(3) -69.3(2) ? . . . .
O(2) C(3) C(4) C(5) 168.5(2) ? . . . .
C(2) C(3) C(4) O(3) 173.8(2) ? . . . .
C(2) C(3) C(4) C(5) 51.5(3) ? . . . .
O(3) C(4) C(5) O(4) -174.3(2) ? . . . .
O(3) C(4) C(5) C(6) 69.8(3) ? . . . .
C(3) C(4) C(5) O(4) -56.5(2) ? . . . .
C(3) C(4) C(5) C(6) -172.3(2) ? . . . .
O(4) C(5) C(6) O(5) 57.8(2) ? . . . .
C(4) C(5) C(6) O(5) 174.2(2) ? . . . .
S(1) C(7) C(8) N(1) -67.3(3) ? . . . .
N(1) C(9) C(10) N(2) -30.7(3) ? . . . .
N(1) C(9) C(10) C(11) 149.7(2) ? . . . .
N(2) C(10) C(11) C(12) -0.2(4) ? . . . .
C(9) C(10) C(11) C(12) 179.4(3) ? . . . .
C(10) C(11) C(12) C(13) 0.9(5) ? . . . .
C(11) C(12) C(13) C(14) -1.0(5) ? . . . .
C(12) C(13) C(14) N(2) 0.5(5) ? . . . .
N(1) C(15) C(16) N(3) 23.6(3) ? . . . .
N(1) C(15) C(16) C(17) -162.7(2) ? . . . .
N(3) C(16) C(17) C(18) 1.6(5) ? . . . .
C(15) C(16) C(17) C(18) -171.8(3) ? . . . .
C(16) C(17) C(18) C(19) 0.0(5) ? . . . .
C(17) C(18) C(19) C(20) -1.1(6) ? . . . .
C(18) C(19) C(20) N(3) 0.7(5) ? . . . .
